data_4514606
loop_
_publ_author_name
'Parveen, Rumana'
'Jayamma, Bandi'
'Dastidar, Parthasarathi'

_publ_section_title
;
 Supramolecular Gels Derived from Simple Organic Salts of Flufenamic Acid:
 Design, Synthesis, Structures, and Plausible Biomedical Application
;
_journal_issue 5
_journal_name_full 'ACS Biomaterials Science &amp; Engineering'
_journal_page_first 2180
_journal_paper_doi 10.1021/acsbiomaterials.9b00153
_journal_volume 5
_journal_year 2019
_chemical_formula_moiety 'C14 H9 F1.5 N O2, C11 H12 N, 1.5(F)'
_chemical_formula_sum 'C25 H21 F3 N2 O2'
_chemical_formula_weight 438.44
_space_group_crystal_system triclinic
_space_group_IT_number 2
_space_group_name_Hall '-P 1'
_space_group_name_H-M_alt 'P -1'
_symmetry_space_group_name_Hall '-P 1'
_symmetry_space_group_name_H-M 'P -1'
_atom_sites_solution_hydrogens geom
_atom_sites_solution_primary direct
_audit_creation_date 2017-12-02
_audit_creation_method
;
Olex2 1.2
(compiled 2015.01.26 svn.r3150 for OlexSys, GUI svn.r4998)
;
_cell_angle_alpha 82.157(10)
_cell_angle_beta 78.009(8)
_cell_angle_gamma 88.874(8)
_cell_formula_units_Z 2
_cell_length_a 6.960(4)
_cell_length_b 10.566(7)
_cell_length_c 14.887(9)
_cell_measurement_reflns_used 1659
_cell_measurement_temperature 120(2)
_cell_measurement_theta_max 25.344
_cell_measurement_theta_min 1.411
_cell_volume 1060.8(11)
_computing_cell_refinement 'SAINT v8.34A (Bruker, 2013)'
_computing_data_reduction 'SAINT v8.34A (Bruker, 2013)'
_computing_molecular_graphics 'Olex2 (Dolomanov et al., 2009)'
_computing_publication_material 'Olex2 (Dolomanov et al., 2009)'
_computing_structure_refinement 'XL (Sheldrick, 2008)'
_computing_structure_solution 'SIR2004 (Burla et al., 2007)'
_diffrn_ambient_temperature 120.01
_diffrn_measured_fraction_theta_full 0.935
_diffrn_measured_fraction_theta_max 0.923
_diffrn_measurement_device_type 'Bruker APEX-II CCD'
_diffrn_measurement_method '\f and \w scans'
_diffrn_radiation_type MoK\a
_diffrn_radiation_wavelength 0.71073
_diffrn_reflns_av_R_equivalents 0.0410
_diffrn_reflns_av_unetI/netI 0.0657
_diffrn_reflns_Laue_measured_fraction_full 0.935
_diffrn_reflns_Laue_measured_fraction_max 0.923
_diffrn_reflns_limit_h_max 8
_diffrn_reflns_limit_h_min -8
_diffrn_reflns_limit_k_max 12
_diffrn_reflns_limit_k_min -12
_diffrn_reflns_limit_l_max 17
_diffrn_reflns_limit_l_min -17
_diffrn_reflns_number 7878
_diffrn_reflns_point_group_measured_fraction_full 0.935
_diffrn_reflns_point_group_measured_fraction_max 0.923
_diffrn_reflns_theta_full 25.242
_diffrn_reflns_theta_max 25.344
_diffrn_reflns_theta_min 1.411
_diffrn_standards_number 0
_exptl_absorpt_coefficient_mu 0.105
_exptl_absorpt_correction_T_max 0.7452
_exptl_absorpt_correction_T_min 0.5924
_exptl_absorpt_correction_type multi-scan
_exptl_absorpt_process_details
;
SADABS-2014/4 (Bruker,2014/4) was used for absorption correction.
wR2(int) was 0.0814 before and 0.0397 after correction.
The Ratio of minimum to maximum transmission is 0.7950.
The \l/2 correction factor is 0.00150.
;
_exptl_crystal_colour clear
_exptl_crystal_colour_lustre clear
_exptl_crystal_density_diffrn 1.373
_exptl_crystal_description plate
_exptl_crystal_F_000 456
_exptl_crystal_size_max 0.43
_exptl_crystal_size_mid 0.29
_exptl_crystal_size_min 0.17
_refine_diff_density_max 0.264
_refine_diff_density_min -0.240
_refine_diff_density_rms 0.061
_refine_ls_extinction_coef 0.018(4)
_refine_ls_extinction_expression Fc^*^=kFc[1+0.001xFc^2^\l^3^/sin(2\q)]^-1/4^
_refine_ls_extinction_method 'SHELXL-2016/6 (Sheldrick 2016)'
_refine_ls_goodness_of_fit_ref 0.946
_refine_ls_hydrogen_treatment constr
_refine_ls_matrix_type full
_refine_ls_number_parameters 318
_refine_ls_number_reflns 3588
_refine_ls_number_restraints 0
_refine_ls_restrained_S_all 0.946
_refine_ls_R_factor_all 0.1097
_refine_ls_R_factor_gt 0.0514
_refine_ls_shift/su_max 0.000
_refine_ls_shift/su_mean 0.000
_refine_ls_structure_factor_coef Fsqd
_refine_ls_weighting_details 'w=1/[\s^2^(Fo^2^)+(0.1077P)^2^] where P=(Fo^2^+2Fc^2^)/3'
_refine_ls_weighting_scheme calc
_refine_ls_wR_factor_gt 0.1327
_refine_ls_wR_factor_ref 0.1939
_reflns_Friedel_coverage 0.000
_reflns_number_gt 1782
_reflns_number_total 3588
_reflns_threshold_expression 'I > 2\s(I)'
_cod_data_source_file S2.cif
_cod_data_source_block S2
_cod_original_cell_volume 1060.8(12)
_cod_database_code 4514606
_shelx_space_group_comment
;
The symmetry employed for this shelxl refinement is uniquely defined
by the following loop, which should always be used as a source of
symmetry information in preference to the above space-group names.
They are only intended as comments.
;
_olex2_refinement_description
;
1. Fixed Uiso
 At 1.2 times of:
  All C(H) groups, All C(H,H) groups, All N(H) groups
 At 1.5 times of:
  All N(H,H,H) groups
2. Others
 Fixed Sof: F3(0.5) F2(0.5) F1(0.5) F4(0.5) F5(0.5) F6(0.5)
3.a Secondary CH2 refined with riding coordinates:
 C15(H15A,H15B)
3.b Aromatic/amide H refined with riding coordinates:
 N1(H1), C17(H17), C13(H13), C3(H3), C24(H24), C6(H6), C19(H19), C9(H9),
 C21(H21), C18(H18), C23(H23), C4(H4), C11(H11), C5(H5), C10(H10), C22(H22)
3.c Idealised Me refined as rotating group:
 N2(H2A,H2B,H2C)
;
_shelx_shelxl_version_number 2016/6
_olex2_submission_special_instructions 'No special instructions were received'

loop_
_space_group_symop_operation_xyz
'x, y, z'
'-x, -y, -z'

loop_
_atom_site_label
_atom_site_type_symbol
_atom_site_fract_x
_atom_site_fract_y
_atom_site_fract_z
_atom_site_U_iso_or_equiv
_atom_site_adp_type
_atom_site_occupancy
_atom_site_site_symmetry_order
_atom_site_calc_flag
_atom_site_refinement_flags_posn
_atom_site_refinement_flags_occupancy
_atom_site_disorder_assembly
_atom_site_disorder_group
O1 O 0.6005(3) 0.02920(19) 0.37727(13) 0.0505(6) Uani 1 1 d . . A 1
O2 O 0.9130(3) -0.0084(2) 0.37922(14) 0.0563(6) Uani 1 1 d . . A 1
N2 N 0.2308(3) 0.9064(2) 0.45966(16) 0.0481(7) Uani 1 1 d . . B 1
H2A H 0.151131 0.927135 0.418642 0.072 Uiso 1 1 calc GR . B 1
H2B H 0.356778 0.929320 0.431927 0.072 Uiso 1 1 calc GR . B 1
H2C H 0.191257 0.948510 0.509659 0.072 Uiso 1 1 calc GR . B 1
N1 N 0.5131(4) 0.0706(2) 0.20866(17) 0.0532(7) Uani 1 1 d . . A 1
H1 H 0.450938 0.054416 0.266877 0.064 Uiso 1 1 calc R . A 1
C16 C 0.2986(4) 0.6880(3) 0.4141(2) 0.0421(7) Uani 1 1 d . . B 1
C2 C 0.8022(4) -0.0415(3) 0.24371(19) 0.0442(7) Uani 1 1 d . . A 1
C7 C 0.6776(4) -0.0034(3) 0.1820(2) 0.0471(8) Uani 1 1 d . . A 1
C25 C 0.2963(4) 0.5530(3) 0.4367(2) 0.0460(8) Uani 1 1 d . . B 1
C1 C 0.7699(5) -0.0044(3) 0.3391(2) 0.0439(7) Uani 1 1 d . . A 1
C15 C 0.2200(4) 0.7668(3) 0.4902(2) 0.0484(8) Uani 1 1 d . . B 1
H15A H 0.081187 0.742135 0.516744 0.058 Uiso 1 1 calc R . B 1
H15B H 0.294808 0.746658 0.540056 0.058 Uiso 1 1 calc R . B 1
C8 C 0.4358(5) 0.1678(3) 0.1532(2) 0.0505(8) Uani 1 1 d . . A 1
C17 C 0.3750(5) 0.7416(3) 0.3257(2) 0.0528(8) Uani 1 1 d . . B 1
H17 H 0.376152 0.831903 0.310279 0.063 Uiso 1 1 calc R . B 1
C20 C 0.3735(4) 0.4766(3) 0.3662(3) 0.0533(9) Uani 1 1 d . . B 1
C13 C 0.2512(5) 0.2143(3) 0.1899(2) 0.0561(9) Uani 1 1 d . . A 1
H13 H 0.179909 0.175114 0.248195 0.067 Uiso 1 1 calc R . A 1
C3 C 0.9600(5) -0.1209(3) 0.2164(2) 0.0591(9) Uani 1 1 d . . A 1
H3 H 1.045112 -0.146384 0.257687 0.071 Uiso 1 1 calc R . A 1
C24 C 0.2233(4) 0.4899(3) 0.5279(2) 0.0538(9) Uani 1 1 d . . B 1
H24 H 0.169715 0.538705 0.576058 0.065 Uiso 1 1 calc R . B 1
C12 C 0.1709(5) 0.3162(3) 0.1427(3) 0.0593(9) Uani 1 1 d . . A 1
C6 C 0.7153(5) -0.0483(3) 0.0957(2) 0.0615(9) Uani 1 1 d . . A 1
H6 H 0.631725 -0.024251 0.053360 0.074 Uiso 1 1 calc R . A 1
C19 C 0.4502(5) 0.5365(3) 0.2757(3) 0.0636(10) Uani 1 1 d . . B 1
H19 H 0.500267 0.485966 0.228106 0.076 Uiso 1 1 calc R . B 1
C9 C 0.5351(5) 0.2253(3) 0.0672(2) 0.0619(9) Uani 1 1 d . . A 1
H9 H 0.661178 0.195691 0.040681 0.074 Uiso 1 1 calc R . A 1
C21 C 0.3763(5) 0.3429(3) 0.3892(3) 0.0669(11) Uani 1 1 d . . B 1
H21 H 0.428322 0.291407 0.342403 0.080 Uiso 1 1 calc R . B 1
C18 C 0.4531(5) 0.6640(3) 0.2562(2) 0.0647(10) Uani 1 1 d . . B 1
H18 H 0.508000 0.703109 0.195125 0.078 Uiso 1 1 calc R . B 1
C23 C 0.2292(5) 0.3603(3) 0.5468(3) 0.0654(10) Uani 1 1 d . . B 1
H23 H 0.180749 0.319649 0.608104 0.079 Uiso 1 1 calc R . B 1
C4 C 0.9954(6) -0.1632(3) 0.1312(2) 0.0732(11) Uani 1 1 d . . A 1
H4 H 1.103905 -0.216960 0.113764 0.088 Uiso 1 1 calc R . A 1
C11 C 0.2720(6) 0.3725(3) 0.0573(3) 0.0709(11) Uani 1 1 d . . A 1
H11 H 0.217846 0.443245 0.024637 0.085 Uiso 1 1 calc R . A 1
C5 C 0.8717(6) -0.1267(3) 0.0719(2) 0.0720(11) Uani 1 1 d . . A 1
H5 H 0.894809 -0.156201 0.013131 0.086 Uiso 1 1 calc R . A 1
C10 C 0.4505(6) 0.3257(3) 0.0202(2) 0.0725(11) Uani 1 1 d . . A 1
H10 H 0.518203 0.363014 -0.039398 0.087 Uiso 1 1 calc R . A 1
C22 C 0.3061(5) 0.2867(3) 0.4768(3) 0.0723(11) Uani 1 1 d . . B 1
H22 H 0.309086 0.196376 0.490889 0.087 Uiso 1 1 calc R . B 1
C14 C -0.0224(7) 0.3674(4) 0.1857(4) 0.0784(12) Uani 1 1 d . . A 1
F3 F -0.069(3) 0.341(3) 0.2704(8) 0.169(6) Uani 0.5 1 d . P A 1
F2 F -0.017(2) 0.4922(10) 0.1695(19) 0.184(7) Uani 0.5 1 d . P A 1
F1 F -0.1509(18) 0.339(2) 0.1434(18) 0.202(9) Uani 0.5 1 d . P A 1
F4 F -0.0109(14) 0.4598(15) 0.2340(12) 0.118(4) Uani 0.5 1 d . P C 2
F5 F -0.1270(18) 0.4219(18) 0.1276(6) 0.124(4) Uani 0.5 1 d . P D 2
F6 F -0.1447(14) 0.2825(9) 0.2395(15) 0.130(5) Uani 0.5 1 d . P E 2

loop_
_atom_site_aniso_label
_atom_site_aniso_U_11
_atom_site_aniso_U_22
_atom_site_aniso_U_33
_atom_site_aniso_U_23
_atom_site_aniso_U_13
_atom_site_aniso_U_12
O1 0.0488(13) 0.0619(13) 0.0425(13) -0.0123(10) -0.0107(10) 0.0091(10)
O2 0.0539(13) 0.0692(14) 0.0552(14) -0.0193(11) -0.0274(11) 0.0158(11)
N2 0.0453(15) 0.0543(15) 0.0515(16) -0.0208(12) -0.0178(12) 0.0112(11)
N1 0.0501(16) 0.0697(18) 0.0389(15) -0.0042(13) -0.0103(13) 0.0107(13)
C16 0.0361(17) 0.0437(16) 0.050(2) -0.0107(14) -0.0146(15) 0.0051(13)
C2 0.0451(18) 0.0476(17) 0.0418(18) -0.0103(14) -0.0112(14) 0.0037(13)
C7 0.0503(19) 0.0491(17) 0.0425(18) -0.0071(14) -0.0102(15) 0.0004(14)
C25 0.0324(17) 0.0503(17) 0.060(2) -0.0083(16) -0.0207(16) 0.0008(13)
C1 0.050(2) 0.0396(16) 0.0441(18) -0.0057(13) -0.0156(16) 0.0062(14)
C15 0.0471(18) 0.0497(18) 0.051(2) -0.0115(15) -0.0133(15) 0.0041(14)
C8 0.058(2) 0.0537(18) 0.047(2) -0.0087(16) -0.0251(17) 0.0033(16)
C17 0.055(2) 0.0483(18) 0.057(2) -0.0118(16) -0.0151(17) 0.0042(15)
C20 0.0446(19) 0.0523(19) 0.072(2) -0.0213(18) -0.0242(18) 0.0065(15)
C13 0.065(2) 0.0566(19) 0.053(2) -0.0075(16) -0.0259(18) 0.0009(16)
C3 0.057(2) 0.066(2) 0.055(2) -0.0146(18) -0.0095(18) 0.0118(17)
C24 0.0418(19) 0.057(2) 0.063(2) -0.0017(17) -0.0171(17) -0.0035(15)
C12 0.070(2) 0.0522(19) 0.065(2) -0.0082(18) -0.036(2) 0.0028(17)
C6 0.077(2) 0.067(2) 0.046(2) -0.0170(17) -0.0192(18) 0.0012(19)
C19 0.067(2) 0.063(2) 0.067(3) -0.030(2) -0.013(2) 0.0093(18)
C9 0.070(2) 0.067(2) 0.048(2) -0.0042(18) -0.0136(19) -0.0060(19)
C21 0.062(2) 0.053(2) 0.097(3) -0.025(2) -0.034(2) 0.0037(17)
C18 0.074(2) 0.070(2) 0.051(2) -0.0188(18) -0.0083(18) 0.0031(18)
C23 0.048(2) 0.064(2) 0.083(3) 0.013(2) -0.0263(19) -0.0095(17)
C4 0.079(3) 0.075(2) 0.064(3) -0.025(2) -0.002(2) 0.018(2)
C11 0.101(3) 0.054(2) 0.067(3) -0.005(2) -0.042(2) 0.011(2)
C5 0.093(3) 0.074(2) 0.051(2) -0.0275(19) -0.008(2) 0.002(2)
C10 0.106(3) 0.065(2) 0.047(2) 0.0041(18) -0.023(2) -0.014(2)
C22 0.059(2) 0.051(2) 0.115(4) -0.007(2) -0.039(2) -0.0029(18)
C14 0.081(3) 0.069(3) 0.098(4) -0.015(3) -0.046(3) 0.022(2)
F3 0.145(12) 0.25(2) 0.093(6) 0.001(9) 0.004(7) 0.112(12)
F2 0.170(11) 0.083(6) 0.276(17) -0.024(10) 0.001(13) 0.056(6)
F1 0.096(6) 0.225(15) 0.35(2) -0.166(17) -0.123(10) 0.047(9)
F4 0.097(5) 0.116(9) 0.155(9) -0.072(8) -0.023(6) 0.009(6)
F5 0.118(7) 0.157(10) 0.104(5) 0.002(6) -0.055(4) 0.068(7)
F6 0.059(5) 0.073(4) 0.216(15) 0.039(6) 0.024(6) 0.013(3)

loop_
_atom_type_symbol
_atom_type_description
_atom_type_scat_dispersion_real
_atom_type_scat_dispersion_imag
_atom_type_scat_source
C C 0.0033 0.0016 'International Tables Vol C Tables 4.2.6.8 and 6.1.1.4'
H H 0.0000 0.0000 'International Tables Vol C Tables 4.2.6.8 and 6.1.1.4'
N N 0.0061 0.0033 'International Tables Vol C Tables 4.2.6.8 and 6.1.1.4'
O O 0.0106 0.0060 'International Tables Vol C Tables 4.2.6.8 and 6.1.1.4'
F F 0.0171 0.0103 'International Tables Vol C Tables 4.2.6.8 and 6.1.1.4'

loop_
_geom_angle_atom_site_label_1
_geom_angle_atom_site_label_2
_geom_angle_atom_site_label_3
_geom_angle
H2A N2 H2B 109.5
H2A N2 H2C 109.5
H2B N2 H2C 109.5
C15 N2 H2A 109.5
C15 N2 H2B 109.5
C15 N2 H2C 109.5
C7 N1 H1 116.4
C7 N1 C8 127.3(3)
C8 N1 H1 116.4
C25 C16 C15 118.2(3)
C17 C16 C25 119.4(3)
C17 C16 C15 122.4(3)
C7 C2 C1 123.0(3)
C3 C2 C7 118.8(3)
C3 C2 C1 118.1(3)
N1 C7 C2 120.4(3)
N1 C7 C6 120.8(3)
C6 C7 C2 118.6(3)
C16 C25 C20 119.1(3)
C16 C25 C24 122.8(3)
C20 C25 C24 118.0(3)
O1 C1 C2 119.3(2)
O2 C1 O1 122.0(3)
O2 C1 C2 118.7(3)
N2 C15 C16 113.9(3)
N2 C15 H15A 108.8
N2 C15 H15B 108.8
C16 C15 H15A 108.8
C16 C15 H15B 108.8
H15A C15 H15B 107.7
C13 C8 N1 117.3(3)
C9 C8 N1 124.3(3)
C9 C8 C13 118.3(3)
C16 C17 H17 119.6
C16 C17 C18 120.7(3)
C18 C17 H17 119.6
C19 C20 C25 119.3(3)
C19 C20 C21 121.6(3)
C21 C20 C25 119.1(3)
C8 C13 H13 119.5
C12 C13 C8 121.0(4)
C12 C13 H13 119.5
C2 C3 H3 119.1
C4 C3 C2 121.7(3)
C4 C3 H3 119.1
C25 C24 H24 119.6
C23 C24 C25 120.8(3)
C23 C24 H24 119.6
C13 C12 C11 120.0(4)
C13 C12 C14 119.6(4)
C11 C12 C14 120.4(4)
C7 C6 H6 119.7
C5 C6 C7 120.5(3)
C5 C6 H6 119.7
C20 C19 H19 119.7
C18 C19 C20 120.6(3)
C18 C19 H19 119.7
C8 C9 H9 120.1
C10 C9 C8 119.9(4)
C10 C9 H9 120.1
C20 C21 H21 119.5
C22 C21 C20 121.0(3)
C22 C21 H21 119.5
C17 C18 H18 119.6
C19 C18 C17 120.8(3)
C19 C18 H18 119.6
C24 C23 H23 119.7
C24 C23 C22 120.5(4)
C22 C23 H23 119.7
C3 C4 H4 120.5
C5 C4 C3 119.0(3)
C5 C4 H4 120.5
C12 C11 H11 120.3
C10 C11 C12 119.4(3)
C10 C11 H11 120.3
C6 C5 C4 121.3(3)
C6 C5 H5 119.4
C4 C5 H5 119.4
C9 C10 H10 119.2
C11 C10 C9 121.5(4)
C11 C10 H10 119.2
C21 C22 C23 120.6(3)
C21 C22 H22 119.7
C23 C22 H22 119.7
F3 C14 C12 114.8(6)
F3 C14 F2 105.6(9)
F3 C14 F1 114.2(11)
F2 C14 C12 109.2(7)
F1 C14 C12 109.3(7)
F1 C14 F2 102.9(9)

loop_
_geom_bond_atom_site_label_1
_geom_bond_atom_site_label_2
_geom_bond_distance
O1 C1 1.264(3)
O2 C1 1.260(3)
N2 H2A 0.9100
N2 H2B 0.9100
N2 H2C 0.9100
N2 C15 1.482(4)
N1 H1 0.8800
N1 C7 1.393(4)
N1 C8 1.399(4)
C16 C25 1.420(4)
C16 C15 1.502(4)
C16 C17 1.362(4)
C2 C7 1.405(4)
C2 C1 1.496(4)
C2 C3 1.396(4)
C7 C6 1.402(4)
C25 C20 1.422(4)
C25 C24 1.423(4)
C15 H15A 0.9900
C15 H15B 0.9900
C8 C13 1.395(4)
C8 C9 1.387(4)
C17 H17 0.9500
C17 C18 1.420(4)
C20 C19 1.408(5)
C20 C21 1.408(5)
C13 H13 0.9500
C13 C12 1.378(4)
C3 H3 0.9500
C3 C4 1.373(4)
C24 H24 0.9500
C24 C23 1.361(4)
C12 C11 1.380(5)
C12 C14 1.490(5)
C6 H6 0.9500
C6 C5 1.371(5)
C19 H19 0.9500
C19 C18 1.339(5)
C9 H9 0.9500
C9 C10 1.381(5)
C21 H21 0.9500
C21 C22 1.352(5)
C18 H18 0.9500
C23 H23 0.9500
C23 C22 1.396(5)
C4 H4 0.9500
C4 C5 1.372(5)
C11 H11 0.9500
C11 C10 1.363(5)
C5 H5 0.9500
C10 H10 0.9500
C22 H22 0.9500
C14 F3 1.228(11)
C14 F2 1.308(11)
C14 F1 1.259(10)
